data_4501833
loop_
_publ_author_name
'Ni, Jia'
'Wei, Kai-Ju'
'Liu, Yangzhong'
'Huang, Xiao-Chun'
'Li, Dan'

_publ_section_title
;
 Silver Coordination Polymers Based on Neutral Trinitrile Ligand: Topology
 and the Role of Anion
;
_journal_issue 9
_journal_name_full 'Crystal Growth &amp; Design'
_journal_page_first 3964
_journal_paper_doi 10.1021/cg1005242
_journal_volume 10
_journal_year 2010
_chemical_formula_sum 'C27 H18 Ag Cl N4 O4'
_chemical_formula_weight 605.77
_chemical_name_systematic
;
 ?
;
_space_group_IT_number 15
_symmetry_cell_setting monoclinic
_symmetry_space_group_name_Hall '-C 2yc'
_symmetry_space_group_name_H-M 'C 1 2/c 1'
_atom_sites_solution_hydrogens geom
_atom_sites_solution_primary direct
_atom_sites_solution_secondary difmap
_audit_creation_method SHELXL-97
_cell_angle_alpha 90.00
_cell_angle_beta 99.045(2)
_cell_angle_gamma 90.00
_cell_formula_units_Z 8
_cell_length_a 12.7209(13)
_cell_length_b 15.4365(15)
_cell_length_c 27.097(3)
_cell_measurement_temperature 293(2)
_cell_volume 5254.8(9)
_computing_cell_refinement 'SAINT (Bruker, 2002)'
_computing_data_collection 'SMART (Bruker, 2002)'
_computing_data_reduction SAINT
_computing_molecular_graphics 'ORTEP-II (Johnson, 1976)'
_computing_publication_material SHELXL-97
_computing_structure_refinement 'SHELXL-97 (Sheldrick, 1997)'
_computing_structure_solution 'SHELXS-97 (Sheldrick, 1997)'
_diffrn_ambient_temperature 293(2)
_diffrn_measured_fraction_theta_full 1.000
_diffrn_measured_fraction_theta_max 1.000
_diffrn_measurement_device_type 'Bruker APEX area-dectector diffractometer'
_diffrn_measurement_method '\f and \w-scan'
_diffrn_radiation_monochromator graphite
_diffrn_radiation_source 'fine-focus sealed tube'
_diffrn_radiation_type MoK\a
_diffrn_radiation_wavelength 0.71073
_diffrn_reflns_av_R_equivalents 0.0293
_diffrn_reflns_av_sigmaI/netI 0.0217
_diffrn_reflns_limit_h_max 15
_diffrn_reflns_limit_h_min -15
_diffrn_reflns_limit_k_max 18
_diffrn_reflns_limit_k_min -18
_diffrn_reflns_limit_l_max 32
_diffrn_reflns_limit_l_min -32
_diffrn_reflns_number 24870
_diffrn_reflns_theta_full 25.00
_diffrn_reflns_theta_max 25.00
_diffrn_reflns_theta_min 1.52
_diffrn_standards_decay_% 0
_diffrn_standards_interval_count 0
_diffrn_standards_interval_time 0
_diffrn_standards_number 0
_exptl_absorpt_coefficient_mu 0.909
_exptl_absorpt_correction_T_max 0.7850
_exptl_absorpt_correction_T_min 0.7416
_exptl_absorpt_correction_type multi-scan
_exptl_absorpt_process_details 'SADABS (Bruker, 2002)'
_exptl_crystal_colour yellowish
_exptl_crystal_density_diffrn 1.531
_exptl_crystal_density_method 'not measured'
_exptl_crystal_description block
_exptl_crystal_F_000 2432
_exptl_crystal_size_max 0.35
_exptl_crystal_size_mid 0.32
_exptl_crystal_size_min 0.28
_refine_diff_density_max 1.344
_refine_diff_density_min -0.383
_refine_diff_density_rms 0.125
_refine_ls_extinction_method none
_refine_ls_goodness_of_fit_ref 1.074
_refine_ls_hydrogen_treatment constr
_refine_ls_matrix_type full
_refine_ls_number_parameters 319
_refine_ls_number_reflns 4639
_refine_ls_number_restraints 3
_refine_ls_restrained_S_all 1.074
_refine_ls_R_factor_all 0.0694
_refine_ls_R_factor_gt 0.0577
_refine_ls_shift/su_max 0.001
_refine_ls_shift/su_mean 0.000
_refine_ls_structure_factor_coef Fsqd
_refine_ls_weighting_details 'calc w=1/[\s^2^(Fo^2^)+(0.0862P)^2^+13.7101P] where P=(Fo^2^+2Fc^2^)/3'
_refine_ls_weighting_scheme calc
_refine_ls_wR_factor_gt 0.1504
_refine_ls_wR_factor_ref 0.1635
_reflns_number_gt 3940
_reflns_number_total 4639
_reflns_threshold_expression >2sigma(I)
_cod_data_source_file cg1005242_si_002.cif
_cod_data_source_block 1
_cod_depositor_comments
;
The following automatic conversions were performed:

'_symmetry_cell_setting' value 'Monoclinic' changed to 'monoclinic'
according to /home/saulius/struct/CIF-dictionaries/cif_core.dic
dictionary named 'cif_core.dic' version 2.4.2 from
2011-04-26.

'_exptl_absorpt_correction_type' value 'Multi-scan'
changed to 'multi-scan' according to
/home/saulius/struct/CIF-dictionaries/cif_core.dic dictionary named
'cif_core.dic' version 2.4.2 from 2011-04-26.

Automatic conversion script
Id: cif_fix_values 1715 2011-07-08 13:25:40Z adriana 
;
_cod_original_sg_symbol_H-M C2/c
_cod_database_code 4501833

loop_
_symmetry_equiv_pos_as_xyz
'x, y, z'
'-x, y, -z+1/2'
'x+1/2, y+1/2, z'
'-x+1/2, y+1/2, -z+1/2'
'-x, -y, -z'
'x, -y, z-1/2'
'-x+1/2, -y+1/2, -z'
'x+1/2, -y+1/2, z-1/2'

loop_
_atom_site_label
_atom_site_type_symbol
_atom_site_fract_x
_atom_site_fract_y
_atom_site_fract_z
_atom_site_U_iso_or_equiv
_atom_site_adp_type
_atom_site_occupancy
_atom_site_symmetry_multiplicity
_atom_site_calc_flag
_atom_site_refinement_flags
Ag1 Ag 0.13333(4) 0.23212(3) 0.304052(16) 0.0729(2) Uani 1 1 d .
C1 C 0.1405(4) 0.4188(3) 0.24819(19) 0.0624(12) Uani 1 1 d .
C2 C 0.1143(4) 0.4937(3) 0.21745(17) 0.0540(11) Uani 1 1 d .
C3 C 0.1353(4) 0.5751(3) 0.23630(17) 0.0543(11) Uani 1 1 d .
H3 H 0.1639 0.5820 0.2698 0.065 Uiso 1 1 calc R
C4 C 0.1146(4) 0.6471(3) 0.20628(17) 0.0537(11) Uani 1 1 d .
H4 H 0.1292 0.7022 0.2194 0.064 Uiso 1 1 calc R
C5 C 0.0715(4) 0.6366(3) 0.15616(17) 0.0524(11) Uani 1 1 d .
C6 C 0.0471(5) 0.5549(3) 0.1374(2) 0.0772(16) Uani 1 1 d .
H6 H 0.0161 0.5482 0.1042 0.093 Uiso 1 1 calc R
C7 C 0.0683(5) 0.4829(3) 0.1675(2) 0.0741(15) Uani 1 1 d .
H7 H 0.0522 0.4278 0.1547 0.089 Uiso 1 1 calc R
C8 C 0.0697(4) 0.7091(3) 0.07482(17) 0.0566(11) Uani 1 1 d .
C9 C 0.0120(4) 0.7634(3) 0.03960(19) 0.0581(12) Uani 1 1 d .
H9 H -0.0392 0.8000 0.0493 0.070 Uiso 1 1 calc R
C10 C 0.0292(4) 0.7641(3) -0.0092(2) 0.0640(13) Uani 1 1 d .
H10 H -0.0103 0.8007 -0.0323 0.077 Uiso 1 1 calc R
C11 C 0.1056(5) 0.7099(4) -0.02390(19) 0.0712(14) Uani 1 1 d .
C12 C 0.1288(6) 0.7114(5) -0.0738(2) 0.0882(19) Uani 1 1 d .
C13 C 0.1636(6) 0.6554(4) 0.0106(2) 0.095(2) Uani 1 1 d .
H13 H 0.2148 0.6190 0.0008 0.114 Uiso 1 1 calc R
C14 C 0.1458(5) 0.6547(4) 0.0592(2) 0.0834(19) Uani 1 1 d .
H14 H 0.1850 0.6175 0.0821 0.100 Uiso 1 1 calc R
C15 C 0.0217(4) 0.7895(3) 0.14574(17) 0.0529(11) Uani 1 1 d .
C16 C -0.0687(4) 0.7909(3) 0.1675(2) 0.0629(13) Uani 1 1 d .
H16 H -0.1064 0.7401 0.1704 0.076 Uiso 1 1 calc R
C17 C -0.1035(4) 0.8680(3) 0.1849(2) 0.0659(13) Uani 1 1 d .
H17 H -0.1645 0.8695 0.1998 0.079 Uiso 1 1 calc R
C18 C -0.0468(4) 0.9430(3) 0.18019(17) 0.0536(11) Uani 1 1 d .
C19 C -0.0881(4) 1.0254(3) 0.19306(19) 0.0638(12) Uani 1 1 d .
C20 C 0.0456(4) 0.9407(3) 0.1597(2) 0.0604(12) Uani 1 1 d .
H20 H 0.0845 0.9911 0.1575 0.072 Uiso 1 1 calc R
C21 C 0.0802(4) 0.8634(3) 0.14258(18) 0.0576(11) Uani 1 1 d .
H21 H 0.1429 0.8613 0.1290 0.069 Uiso 1 1 calc R
C22 C 0.72341(12) 0.1126(3) 0.4725(2) 0.165(4) Uani 1 1 d GD
H22 H 0.6802 0.1470 0.4495 0.198 Uiso 1 1 calc R
C23 C 0.71497(18) 0.1174(3) 0.52295(19) 0.147(4) Uani 1 1 d GD
H23 H 0.6661 0.1549 0.5337 0.177 Uiso 1 1 calc R
C24 C 0.77958(19) 0.0659(4) 0.55731(18) 0.129(3) Uani 1 1 d GD
H24 H 0.7739 0.0691 0.5911 0.155 Uiso 1 1 calc R
C25 C 0.85262(16) 0.0098(3) 0.5412(2) 0.133(3) Uani 1 1 d GD
H25 H 0.8958 -0.0246 0.5642 0.160 Uiso 1 1 calc R
C26 C 0.86106(16) 0.0050(3) 0.4908(2) 0.141(4) Uani 1 1 d GD
H26 H 0.9099 -0.0325 0.4800 0.170 Uiso 1 1 calc R
C27 C 0.79646(14) 0.0565(4) 0.45641(19) 0.149(4) Uani 1 1 d GD
H27 H 0.8021 0.0533 0.4227 0.179 Uiso 1 1 calc R
Cl2 Cl -0.12291(11) 0.20503(10) 0.34535(6) 0.0779(4) Uani 1 1 d G
N1 N 0.1625(5) 0.3596(3) 0.27240(17) 0.0816(14) Uani 1 1 d .
N2 N 0.0535(4) 0.7105(2) 0.12485(15) 0.0630(11) Uani 1 1 d .
N3 N -0.1216(4) 1.0912(3) 0.20048(19) 0.0819(14) Uani 1 1 d .
N4 N 0.1508(6) 0.7148(5) -0.1130(2) 0.114(2) Uani 1 1 d .
O1 O -0.0676(5) 0.2306(5) 0.3052(2) 0.152(3) Uani 1 1 d .
O2 O -0.1414(5) 0.2768(3) 0.3736(2) 0.129(2) Uani 1 1 d .
O3 O -0.2154(5) 0.1628(6) 0.3278(3) 0.198(4) Uani 1 1 d .
O4 O -0.0517(4) 0.1476(3) 0.37707(18) 0.0961(13) Uani 1 1 d .

loop_
_atom_site_aniso_label
_atom_site_aniso_U_11
_atom_site_aniso_U_22
_atom_site_aniso_U_33
_atom_site_aniso_U_23
_atom_site_aniso_U_13
_atom_site_aniso_U_12
Ag1 0.1038(4) 0.0434(3) 0.0721(3) 0.01339(17) 0.0162(2) -0.00758(19)
C1 0.087(4) 0.045(3) 0.058(3) 0.005(2) 0.022(2) -0.002(2)
C2 0.071(3) 0.039(2) 0.055(3) 0.0089(19) 0.021(2) 0.002(2)
C3 0.066(3) 0.046(2) 0.053(3) 0.0037(19) 0.014(2) 0.000(2)
C4 0.068(3) 0.039(2) 0.057(3) -0.0005(19) 0.018(2) -0.001(2)
C5 0.075(3) 0.033(2) 0.053(3) 0.0031(18) 0.021(2) 0.008(2)
C6 0.129(5) 0.041(3) 0.056(3) 0.002(2) -0.003(3) 0.006(3)
C7 0.120(5) 0.033(2) 0.067(3) 0.001(2) 0.007(3) 0.001(3)
C8 0.084(3) 0.037(2) 0.051(3) -0.0009(19) 0.016(2) 0.008(2)
C9 0.069(3) 0.045(2) 0.061(3) 0.002(2) 0.017(2) 0.018(2)
C10 0.077(3) 0.058(3) 0.057(3) 0.007(2) 0.011(2) 0.018(2)
C11 0.093(4) 0.070(3) 0.053(3) -0.002(2) 0.018(3) 0.020(3)
C12 0.101(5) 0.104(5) 0.061(3) 0.002(3) 0.017(3) 0.041(4)
C13 0.134(5) 0.091(4) 0.067(4) 0.009(3) 0.037(4) 0.064(4)
C14 0.121(5) 0.074(4) 0.060(3) 0.016(3) 0.032(3) 0.055(3)
C15 0.075(3) 0.033(2) 0.054(2) 0.0052(18) 0.019(2) 0.008(2)
C16 0.075(3) 0.036(2) 0.084(3) 0.002(2) 0.029(3) -0.001(2)
C17 0.077(3) 0.049(3) 0.080(3) -0.001(2) 0.037(3) 0.004(2)
C18 0.066(3) 0.038(2) 0.058(3) -0.0043(19) 0.016(2) 0.007(2)
C19 0.076(3) 0.047(3) 0.073(3) -0.007(2) 0.025(3) 0.001(2)
C20 0.070(3) 0.037(2) 0.078(3) -0.003(2) 0.022(3) -0.003(2)
C21 0.064(3) 0.047(3) 0.067(3) -0.001(2) 0.026(2) 0.007(2)
C22 0.182(11) 0.143(10) 0.167(11) 0.013(8) 0.019(8) 0.050(8)
C23 0.135(8) 0.150(9) 0.154(9) -0.025(8) 0.014(7) 0.021(7)
C24 0.148(8) 0.122(7) 0.111(6) -0.026(5) 0.000(6) -0.045(6)
C25 0.118(7) 0.097(6) 0.169(9) -0.007(6) -0.027(6) -0.038(5)
C26 0.088(5) 0.101(6) 0.241(13) -0.020(8) 0.046(7) -0.025(5)
C27 0.163(9) 0.143(9) 0.158(9) 0.012(7) 0.078(8) -0.027(7)
Cl2 0.0732(8) 0.0730(9) 0.0862(10) -0.0252(7) 0.0088(7) 0.0067(7)
N1 0.138(4) 0.045(2) 0.062(3) 0.014(2) 0.015(3) 0.002(3)
N2 0.101(3) 0.0362(19) 0.057(2) 0.0045(17) 0.029(2) 0.0176(19)
N3 0.104(4) 0.041(2) 0.111(4) -0.016(2) 0.047(3) 0.004(2)
N4 0.129(5) 0.159(6) 0.059(3) 0.004(3) 0.030(3) 0.052(4)
O1 0.137(5) 0.235(8) 0.089(4) 0.056(4) 0.034(3) 0.064(5)
O2 0.145(5) 0.088(4) 0.150(5) -0.046(3) 0.011(4) 0.034(3)
O3 0.095(4) 0.236(9) 0.250(9) -0.143(7) -0.011(5) -0.018(5)
O4 0.117(3) 0.068(3) 0.104(3) 0.011(2) 0.020(3) 0.014(2)

loop_
_atom_type_symbol
_atom_type_description
_atom_type_scat_dispersion_real
_atom_type_scat_dispersion_imag
_atom_type_scat_source
C C 0.0033 0.0016 'International Tables Vol C Tables 4.2.6.8 and 6.1.1.4'
H H 0.0000 0.0000 'International Tables Vol C Tables 4.2.6.8 and 6.1.1.4'
N N 0.0061 0.0033 'International Tables Vol C Tables 4.2.6.8 and 6.1.1.4'
O O 0.0106 0.0060 'International Tables Vol C Tables 4.2.6.8 and 6.1.1.4'
Cl Cl 0.1484 0.1585 'International Tables Vol C Tables 4.2.6.8 and 6.1.1.4'
Ag Ag -0.8971 1.1015 'International Tables Vol C Tables 4.2.6.8 and 6.1.1.4'

loop_
_geom_angle_atom_site_label_1
_geom_angle_atom_site_label_2
_geom_angle_atom_site_label_3
_geom_angle
_geom_angle_site_symmetry_1
_geom_angle_site_symmetry_3
N3 Ag1 N1 152.03(18) 2_545 .
N3 Ag1 N4 113.2(2) 2_545 6_566
N1 Ag1 N4 93.7(2) . 6_566
N3 Ag1 O1 86.1(2) 2_545 .
N1 Ag1 O1 104.1(2) . .
N4 Ag1 O1 86.4(2) 6_566 .
N1 C1 C2 179.1(6) . .
C3 C2 C7 120.0(4) . .
C3 C2 C1 120.7(4) . .
C7 C2 C1 119.3(4) . .
C2 C3 C4 120.8(4) . .
C2 C3 H3 119.6 . .
C4 C3 H3 119.6 . .
C3 C4 C5 119.5(4) . .
C3 C4 H4 120.3 . .
C5 C4 H4 120.3 . .
C6 C5 C4 119.9(4) . .
C6 C5 N2 120.7(4) . .
C4 C5 N2 119.5(4) . .
C5 C6 C7 120.5(5) . .
C5 C6 H6 119.8 . .
C7 C6 H6 119.8 . .
C6 C7 C2 119.3(5) . .
C6 C7 H7 120.3 . .
C2 C7 H7 120.3 . .
C9 C8 C14 118.1(4) . .
C9 C8 N2 120.8(4) . .
C14 C8 N2 121.1(4) . .
C10 C9 C8 121.2(4) . .
C10 C9 H9 119.4 . .
C8 C9 H9 119.4 . .
C9 C10 C11 119.8(5) . .
C9 C10 H10 120.1 . .
C11 C10 H10 120.1 . .
C13 C11 C10 119.7(5) . .
C13 C11 C12 118.9(5) . .
C10 C11 C12 121.4(5) . .
N4 C12 C11 177.2(9) . .
C14 C13 C11 120.3(5) . .
C14 C13 H13 119.9 . .
C11 C13 H13 119.9 . .
C13 C14 C8 120.9(5) . .
C13 C14 H14 119.6 . .
C8 C14 H14 119.6 . .
C16 C15 C21 120.8(4) . .
C16 C15 N2 119.5(4) . .
C21 C15 N2 119.6(4) . .
C15 C16 C17 119.8(4) . .
C15 C16 H16 120.1 . .
C17 C16 H16 120.1 . .
C16 C17 C18 119.4(4) . .
C16 C17 H17 120.3 . .
C18 C17 H17 120.3 . .
C20 C18 C17 120.5(4) . .
C20 C18 C19 119.3(4) . .
C17 C18 C19 120.1(4) . .
N3 C19 C18 176.2(6) . .
C18 C20 C21 119.8(4) . .
C18 C20 H20 120.1 . .
C21 C20 H20 120.1 . .
C15 C21 C20 119.6(4) . .
C15 C21 H21 120.2 . .
C20 C21 H21 120.2 . .
C23 C22 C27 120.0 . .
C23 C22 H22 120.0 . .
C27 C22 H22 120.0 . .
C24 C23 C22 120.0 . .
C24 C23 H23 120.0 . .
C22 C23 H23 120.0 . .
C23 C24 C25 120.0 . .
C23 C24 H24 120.0 . .
C25 C24 H24 120.0 . .
C26 C25 C24 120.0 . .
C26 C25 H25 120.0 . .
C24 C25 H25 120.0 . .
C25 C26 C27 120.0 . .
C25 C26 H26 120.0 . .
C27 C26 H26 120.0 . .
C26 C27 C22 120.0 . .
C26 C27 H27 120.0 . .
C22 C27 H27 120.0 . .
O3 Cl2 O2 111.3(4) . .
O3 Cl2 O1 111.4(5) . .
O2 Cl2 O1 110.1(5) . .
O3 Cl2 O4 109.8(5) . .
O2 Cl2 O4 107.8(3) . .
O1 Cl2 O4 106.3(3) . .
C1 N1 Ag1 154.7(5) . .
C8 N2 C5 122.0(4) . .
C8 N2 C15 119.4(4) . .
C5 N2 C15 118.6(4) . .
C19 N3 Ag1 155.4(4) . 2_565
C12 N4 Ag1 153.9(5) . 6_565
Cl2 O1 Ag1 128.2(3) . .

loop_
_geom_bond_atom_site_label_1
_geom_bond_atom_site_label_2
_geom_bond_distance
_geom_bond_site_symmetry_2
Ag1 N3 2.183(5) 2_545
Ag1 N1 2.201(4) .
Ag1 N4 2.369(6) 6_566
Ag1 O1 2.561(7) .
C1 N1 1.134(6) .
C1 C2 1.434(6) .
C2 C3 1.366(7) .
C2 C7 1.398(7) .
C3 C4 1.378(6) .
C3 H3 0.9300 .
C4 C5 1.391(6) .
C4 H4 0.9300 .
C5 C6 1.377(7) .
C5 N2 1.419(6) .
C6 C7 1.380(7) .
C6 H6 0.9300 .
C7 H7 0.9300 .
C8 C9 1.391(7) .
C8 C14 1.396(7) .
C8 N2 1.403(6) .
C9 C10 1.373(7) .
C9 H9 0.9300 .
C10 C11 1.388(7) .
C10 H10 0.9300 .
C11 C13 1.382(8) .
C11 C12 1.430(8) .
C12 N4 1.141(8) .
C13 C14 1.371(7) .
C13 H13 0.9300 .
C14 H14 0.9300 .
C15 C16 1.372(7) .
C15 C21 1.373(7) .
C15 N2 1.428(6) .
C16 C17 1.379(7) .
C16 H16 0.9300 .
C17 C18 1.381(7) .
C17 H17 0.9300 .
C18 C20 1.377(7) .
C18 C19 1.439(6) .
C19 N3 1.132(7) .
C20 C21 1.377(6) .
C20 H20 0.9300 .
C21 H21 0.9300 .
C22 C23 1.3900 .
C22 C27 1.3900 .
C22 H22 0.9300 .
C23 C24 1.3900 .
C23 H23 0.9300 .
C24 C25 1.3900 .
C24 H24 0.9300 .
C25 C26 1.3900 .
C25 H25 0.9300 .
C26 C27 1.3900 .
C26 H26 0.9300 .
C27 H27 0.9300 .
Cl2 O3 1.364(6) .
Cl2 O2 1.387(5) .
Cl2 O1 1.440(6) .
Cl2 O4 1.449(5) .
N3 Ag1 2.183(5) 2_565
N4 Ag1 2.369(6) 6_565
